data_7059595
loop_
_publ_author_name
'Gao, Yuan'
'Wang, Xiaonan'
'Wei, Zhonglin'
'Cao, Jungang'
'Liang, Dapeng'
'Lin, Yingjie'
'Duan, Haifeng'

_publ_section_title
;
 Asymmetric synthesis of spirooxindole--pyranoindole products via
 Friedel--Crafts alkylation/cyclization of the indole carbocyclic ring
;
_journal_issue 23
_journal_name_full 'New Journal of Chemistry'
_journal_page_first 9788
_journal_page_last 9792
_journal_paper_doi 10.1039/D0NJ00074D
_journal_volume 44
_journal_year 2020
_chemical_absolute_configuration unk
_chemical_formula_moiety 'C2.348 H1.739 N0.348 O0.261'
_chemical_formula_sum 'C2.35 H1.74 N0.35 O0.26'
_chemical_formula_weight 39.00
_space_group_crystal_system monoclinic
_space_group_IT_number 4
_space_group_name_Hall 'P 2yb'
_space_group_name_H-M_alt 'P 1 21 1'
_atom_sites_solution_hydrogens geom
_atom_sites_solution_primary direct
_atom_sites_solution_secondary difmap
_audit_creation_date 2019-12-18
_audit_creation_method
;
Olex2 1.3
(compiled 2019.09.11 svn.r3662 for OlexSys, GUI svn.r6003)
;
_audit_update_record
;
2019-12-30 deposited with the CCDC.	2020-05-11 downloaded from the CCDC.
;
_cell_angle_alpha 90.00
_cell_angle_beta 116.2140(10)
_cell_angle_gamma 90.00
_cell_formula_units_Z 23
_cell_length_a 11.5749(3)
_cell_length_b 8.9564(2)
_cell_length_c 12.5886(4)
_cell_measurement_reflns_used 9623
_cell_measurement_temperature 297.0
_cell_measurement_theta_max 27.960
_cell_measurement_theta_min 2.903
_cell_volume 1170.83(6)
_computing_cell_refinement 'SAINT V8.40A (bu, 2016)'
_computing_data_reduction 'SAINT V8.40A (bu, 2016)'
_computing_molecular_graphics 'Olex2 1.3 (Dolomanov et al., 2009)'
_computing_publication_material 'Olex2 1.3 (Dolomanov et al., 2009)'
_computing_structure_refinement 'XL  (Sheldrick, 2008)'
_computing_structure_solution 'XS  (Sheldrick, 2008)'
_diffrn_ambient_temperature 297.0
_diffrn_measured_fraction_theta_full 0.990
_diffrn_measured_fraction_theta_max 0.990
_diffrn_measurement_device_type 'CCD area detector'
_diffrn_measurement_method 'phi and omega scans'
_diffrn_radiation_monochromator graphite
_diffrn_radiation_type MoK\a
_diffrn_radiation_wavelength 0.71073
_diffrn_reflns_av_R_equivalents 0.0512
_diffrn_reflns_av_unetI/netI 0.0386
_diffrn_reflns_limit_h_max 15
_diffrn_reflns_limit_h_min -15
_diffrn_reflns_limit_k_max 11
_diffrn_reflns_limit_k_min -11
_diffrn_reflns_limit_l_max 16
_diffrn_reflns_limit_l_min -16
_diffrn_reflns_number 29710
_diffrn_reflns_theta_full 28.42
_diffrn_reflns_theta_max 28.42
_diffrn_reflns_theta_min 2.90
_diffrn_source 'fine-focus sealed tube'
_diffrn_source_current 30.0
_diffrn_source_power 1.5
_diffrn_source_voltage 50.0
_exptl_absorpt_coefficient_mu 0.085
_exptl_absorpt_correction_type none
_exptl_crystal_colour white
_exptl_crystal_colour_primary white
_exptl_crystal_density_diffrn 1.272
_exptl_crystal_density_method 'not measured'
_exptl_crystal_description block
_exptl_crystal_F_000 468
_refine_diff_density_max 0.165
_refine_diff_density_min -0.149
_refine_diff_density_rms 0.036
_refine_ls_abs_structure_details 'Flack H D (1983), Acta Cryst. A39, 876-881'
_refine_ls_abs_structure_Flack 0.2(11)
_refine_ls_extinction_coef 0.027(2)
_refine_ls_extinction_expression Fc^*^=kFc[1+0.001xFc^2^\l^3^/sin(2\q)]^-1/4^
_refine_ls_extinction_method SHELXL
_refine_ls_goodness_of_fit_ref 1.022
_refine_ls_hydrogen_treatment mixed
_refine_ls_matrix_type full
_refine_ls_number_parameters 310
_refine_ls_number_reflns 5819
_refine_ls_number_restraints 1
_refine_ls_restrained_S_all 1.022
_refine_ls_R_factor_all 0.0766
_refine_ls_R_factor_gt 0.0430
_refine_ls_shift/su_max 0.001
_refine_ls_shift/su_mean 0.000
_refine_ls_structure_factor_coef Fsqd
_refine_ls_weighting_details 'calc w=1/[\s^2^(Fo^2^)+(0.0461P)^2^+0.1917P] where P=(Fo^2^+2Fc^2^)/3'
_refine_ls_weighting_scheme calc
_refine_ls_wR_factor_gt 0.0942
_refine_ls_wR_factor_ref 0.1147
_reflns_number_gt 4116
_reflns_number_total 5819
_reflns_threshold_expression >2sigma(I)
_cod_data_source_file d0nj00074d2.cif
_cod_data_source_block 1
_cod_depositor_comments
;Adding full bibliography for 7059595.cif.

 Adding full bibliography for 7059595.cif.
;
_cod_original_cell_volume 1170.83(5)
_cod_database_code 7059595
_olex2_refinement_description
;
1. Fixed Uiso
 At 1.2 times of:
  All C(H) groups, All C(H,H) groups, All N(H) groups, All N(H,H) groups
 At 1.5 times of:
  All C(H,H,H) groups
2.a Rotating group:
 N14(H14A,H14B)
2.b Secondary CH2 refined with riding coordinates:
 C25(H25A,H25B)
2.c Aromatic/amide H refined with riding coordinates:
 C16(H16), C17(H17), C19(H19), C20(H20), N22(H22), C23(H23), C24(H24),
 C27(H27), C1(H1), C2(H2), C3(H3), C4(H4), C5(H5)
2.d Idealised Me refined as rotating group:
 C28(H28A,H28B,H28C)
;
_olex2_submission_special_instructions 'No special instructions were received'

loop_
_space_group_symop_id
_space_group_symop_operation_xyz
1 'x, y, z'
2 '-x, y+1/2, -z'

loop_
_atom_site_label
_atom_site_type_symbol
_atom_site_fract_x
_atom_site_fract_y
_atom_site_fract_z
_atom_site_U_iso_or_equiv
_atom_site_adp_type
_atom_site_occupancy
_atom_site_symmetry_multiplicity
_atom_site_calc_flag
_atom_site_refinement_flags
_atom_site_disorder_assembly
_atom_site_disorder_group
C30 C -0.75516(17) -0.4272(2) -0.36160(17) 0.0402(4) Uani 1 1 d . . .
C31 C -0.55311(17) -0.5814(2) -0.26385(16) 0.0365(4) Uani 1 1 d . . .
O32 O -0.61717(13) -0.77906(19) -0.41780(13) 0.0551(4) Uani 1 1 d . . .
N33 N -0.47273(17) -0.82920(19) -0.22579(16) 0.0487(4) Uani 1 1 d . . .
C7 C -0.93553(18) -0.4653(3) -0.31951(19) 0.0462(5) Uani 1 1 d . . .
C8 C -0.38072(19) -0.4930(3) -0.31849(19) 0.0475(5) Uani 1 1 d . . .
C9 C -0.46008(17) -0.6041(2) -0.13456(17) 0.0375(4) Uani 1 1 d . . .
C10 C -0.68771(17) -0.5371(2) -0.28304(16) 0.0375(4) Uani 1 1 d . . .
C11 C -0.55443(18) -0.7411(2) -0.31408(18) 0.0436(5) Uani 1 1 d . . .
C12 C -0.88048(16) -0.3881(3) -0.38294(17) 0.0430(5) Uani 1 1 d . . .
C13 C -0.50588(17) -0.4721(2) -0.32808(16) 0.0398(4) Uani 1 1 d . . .
O1 O -0.30085(17) -0.45371(19) 0.15978(14) 0.0676(5) Uani 1 1 d . . .
C15 C -0.41664(18) -0.7505(2) -0.11643(17) 0.0428(4) Uani 1 1 d . . .
C16 C -0.8698(2) -0.5755(3) -0.2381(2) 0.0522(5) Uani 1 1 d . . .
H16 H -0.9077 -0.6248 -0.1965 0.063 Uiso 1 1 calc R . .
C17 C -0.42038(18) -0.5063(2) -0.04139(17) 0.0428(4) Uani 1 1 d . . .
H17 H -0.4491 -0.4079 -0.0527 0.051 Uiso 1 1 calc R . .
C18 C -0.33564(19) -0.5581(2) 0.07112(18) 0.0467(5) Uani 1 1 d . . .
C19 C -0.2933(2) -0.7035(3) 0.08856(19) 0.0504(5) Uani 1 1 d . . .
H19 H -0.2372 -0.7359 0.1641 0.060 Uiso 1 1 calc R . .
C20 C -0.74641(19) -0.6101(3) -0.22035(19) 0.0472(5) Uani 1 1 d . . .
H20 H -0.7008 -0.6836 -0.1656 0.057 Uiso 1 1 calc R . .
N22 N -1.05647(16) -0.4056(3) -0.35389(19) 0.0633(6) Uani 1 1 d . . .
H22 H -1.1105 -0.4331 -0.3279 0.076 Uiso 1 1 calc R . .
C23 C -0.3339(2) -0.8028(3) -0.0067(2) 0.0513(5) Uani 1 1 d . . .
H23 H -0.3058 -0.9014 0.0041 0.062 Uiso 1 1 calc R . .
C24 C -0.97173(19) -0.2809(3) -0.4561(2) 0.0590(6) Uani 1 1 d . . .
H24 H -0.9614 -0.2138 -0.5077 0.071 Uiso 1 1 calc R . .
C25 C -0.4511(2) -0.9866(3) -0.2378(2) 0.0639(7) Uani 1 1 d . . .
H25A H -0.5023 -1.0160 -0.3195 0.077 Uiso 1 1 calc R . .
H25B H -0.4810 -1.0438 -0.1893 0.077 Uiso 1 1 calc R . .
N26 N -0.28058(19) -0.5147(3) -0.3136(2) 0.0712(6) Uani 1 1 d . . .
C27 C -1.0772(2) -0.2960(3) -0.4356(2) 0.0677(7) Uani 1 1 d . . .
H27 H -1.1523 -0.2400 -0.4718 0.081 Uiso 1 1 calc R . .
C28 C -0.2134(3) -0.4980(4) 0.2766(2) 0.0759(8) Uani 1 1 d . . .
H28A H -0.1360 -0.5360 0.2763 0.114 Uiso 1 1 calc R . .
H28B H -0.2524 -0.5743 0.3036 0.114 Uiso 1 1 calc R . .
H28C H -0.1930 -0.4134 0.3286 0.114 Uiso 1 1 calc R . .
C29 C -0.3121(3) -1.0261(3) -0.2025(2) 0.0658(7) Uani 1 1 d . . .
C1 C -0.2603(3) -1.1537(4) -0.1384(4) 0.0993(11) Uani 1 1 d . . .
H1 H -0.3110 -1.2144 -0.1160 0.119 Uiso 1 1 calc R . .
C2 C -0.2340(4) -0.9360(5) -0.2313(4) 0.1169(14) Uani 1 1 d . . .
H2 H -0.2667 -0.8483 -0.2734 0.140 Uiso 1 1 calc R . .
C3 C -0.1331(5) -1.1933(5) -0.1068(4) 0.1311(17) Uani 1 1 d . . .
H3 H -0.0992 -1.2813 -0.0654 0.157 Uiso 1 1 calc R . .
C4 C -0.1074(5) -0.9749(7) -0.1982(6) 0.168(2) Uani 1 1 d . . .
H4 H -0.0555 -0.9131 -0.2183 0.201 Uiso 1 1 calc R . .
C5 C -0.0584(5) -1.1008(7) -0.1374(6) 0.158(2) Uani 1 1 d . . .
H5 H 0.0271 -1.1256 -0.1158 0.190 Uiso 1 1 calc R . .
O14 O -0.70539(13) -0.34305(18) -0.42482(13) 0.0507(4) Uani 1 1 d . . .
N14 N -0.54740(19) -0.2663(2) -0.46445(17) 0.0600(5) Uani 1 1 d . . .
H14A H -0.4903 -0.3056 -0.4825 0.072 Uiso 1 1 d R . .
H14B H -0.6138 -0.2415 -0.5288 0.072 Uiso 1 1 d R . .
C6 C -0.58143(18) -0.3663(2) -0.40371(18) 0.0434(5) Uani 1 1 d . . .

loop_
_atom_site_aniso_label
_atom_site_aniso_U_11
_atom_site_aniso_U_22
_atom_site_aniso_U_33
_atom_site_aniso_U_23
_atom_site_aniso_U_13
_atom_site_aniso_U_12
C30 0.0318(9) 0.0543(12) 0.0388(10) -0.0034(9) 0.0194(8) -0.0036(8)
C31 0.0296(9) 0.0435(11) 0.0378(10) -0.0015(8) 0.0162(8) -0.0010(7)
O32 0.0417(8) 0.0744(11) 0.0499(9) -0.0184(8) 0.0210(7) -0.0062(7)
N33 0.0475(10) 0.0444(10) 0.0528(10) -0.0087(8) 0.0208(8) 0.0011(7)
C7 0.0295(9) 0.0570(13) 0.0553(12) -0.0136(10) 0.0217(9) -0.0054(9)
C8 0.0396(11) 0.0547(13) 0.0528(12) 0.0002(10) 0.0247(9) -0.0032(9)
C9 0.0316(9) 0.0416(10) 0.0411(10) 0.0005(8) 0.0177(8) 0.0004(7)
C10 0.0301(9) 0.0478(11) 0.0382(9) -0.0028(8) 0.0182(8) -0.0017(8)
C11 0.0311(9) 0.0569(12) 0.0487(12) -0.0092(10) 0.0229(9) -0.0054(9)
C12 0.0282(9) 0.0576(13) 0.0410(10) -0.0092(9) 0.0131(8) -0.0027(8)
C13 0.0303(9) 0.0525(12) 0.0400(10) -0.0005(9) 0.0185(8) -0.0030(8)
O1 0.0798(12) 0.0584(10) 0.0427(8) -0.0064(7) 0.0073(8) 0.0103(8)
C15 0.0404(10) 0.0439(11) 0.0452(11) -0.0039(9) 0.0199(9) -0.0010(8)
C16 0.0448(11) 0.0605(14) 0.0652(14) -0.0059(11) 0.0370(11) -0.0121(10)
C17 0.0430(10) 0.0398(11) 0.0437(10) 0.0002(8) 0.0174(8) 0.0024(8)
C18 0.0466(11) 0.0487(12) 0.0406(11) -0.0027(9) 0.0154(9) 0.0003(9)
C19 0.0510(12) 0.0512(13) 0.0445(11) 0.0099(9) 0.0170(10) 0.0076(9)
C20 0.0444(11) 0.0512(12) 0.0534(12) 0.0018(10) 0.0283(10) -0.0028(9)
N22 0.0316(9) 0.0853(15) 0.0775(14) -0.0149(12) 0.0281(9) -0.0039(9)
C23 0.0554(12) 0.0419(12) 0.0548(13) 0.0049(10) 0.0227(10) 0.0100(9)
C24 0.0352(11) 0.0784(18) 0.0543(13) -0.0008(12) 0.0115(9) 0.0070(11)
C25 0.0640(15) 0.0463(13) 0.0792(17) -0.0182(12) 0.0296(13) 0.0007(11)
N26 0.0463(11) 0.0840(16) 0.0966(16) 0.0099(13) 0.0437(11) 0.0043(10)
C27 0.0325(11) 0.090(2) 0.0688(16) -0.0105(15) 0.0118(11) 0.0090(12)
C28 0.0793(18) 0.0823(19) 0.0403(12) -0.0047(13) 0.0030(11) 0.0135(15)
C29 0.0677(16) 0.0557(15) 0.0739(16) -0.0127(12) 0.0312(13) 0.0104(12)
C1 0.096(2) 0.065(2) 0.131(3) 0.003(2) 0.045(2) 0.0189(17)
C2 0.100(3) 0.127(3) 0.156(4) 0.039(3) 0.086(3) 0.035(2)
C3 0.107(3) 0.093(3) 0.168(4) 0.005(3) 0.038(3) 0.054(3)
C4 0.107(3) 0.181(5) 0.260(7) 0.035(5) 0.122(4) 0.047(4)
C5 0.092(3) 0.164(6) 0.217(6) -0.011(5) 0.068(4) 0.049(4)
O14 0.0370(7) 0.0709(11) 0.0485(8) 0.0175(7) 0.0228(6) 0.0063(6)
N14 0.0538(11) 0.0787(15) 0.0582(12) 0.0192(10) 0.0345(9) 0.0045(10)
C6 0.0360(10) 0.0594(13) 0.0407(10) 0.0018(9) 0.0223(8) -0.0019(9)

loop_
_atom_type_symbol
_atom_type_description
_atom_type_scat_dispersion_real
_atom_type_scat_dispersion_imag
_atom_type_scat_source
C C 0.0033 0.0016 'International Tables Vol C Tables 4.2.6.8 and 6.1.1.4'
H H 0.0000 0.0000 'International Tables Vol C Tables 4.2.6.8 and 6.1.1.4'
N N 0.0061 0.0033 'International Tables Vol C Tables 4.2.6.8 and 6.1.1.4'
O O 0.0106 0.0060 'International Tables Vol C Tables 4.2.6.8 and 6.1.1.4'

loop_
_geom_angle_atom_site_label_1
_geom_angle_atom_site_label_2
_geom_angle_atom_site_label_3
_geom_angle
_geom_angle_site_symmetry_1
_geom_angle_site_symmetry_3
_geom_angle_publ_flag
C10 C30 C12 122.08(18) . . ?
C10 C30 O14 123.66(16) . . ?
O14 C30 C12 114.25(18) . . ?
C9 C31 C10 113.41(15) . . ?
C9 C31 C11 100.79(15) . . ?
C9 C31 C13 113.96(15) . . ?
C10 C31 C11 110.42(15) . . ?
C13 C31 C10 109.39(15) . . ?
C13 C31 C11 108.46(15) . . ?
C11 N33 C15 111.18(17) . . ?
C11 N33 C25 124.9(2) . . ?
C15 N33 C25 123.8(2) . . ?
C16 C7 C12 122.24(17) . . ?
N22 C7 C12 106.5(2) . . ?
N22 C7 C16 131.3(2) . . ?
N26 C8 C13 177.3(3) . . ?
C15 C9 C31 109.71(17) . . ?
C17 C9 C31 130.04(18) . . ?
C17 C9 C15 120.23(18) . . ?
C30 C10 C31 121.33(15) . . ?
C30 C10 C20 118.43(17) . . ?
C20 C10 C31 120.25(18) . . ?
O32 C11 C31 125.4(2) . . ?
O32 C11 N33 125.7(2) . . ?
N33 C11 C31 108.90(16) . . ?
C30 C12 C7 117.42(19) . . ?
C30 C12 C24 134.7(2) . . ?
C7 C12 C24 107.87(18) . . ?
C8 C13 C31 117.82(17) . . ?
C6 C13 C31 123.60(16) . . ?
C6 C13 C8 118.19(17) . . ?
C18 O1 C28 117.98(19) . . ?
C9 C15 N33 109.39(17) . . ?
C23 C15 N33 128.57(19) . . ?
C23 C15 C9 122.04(19) . . ?
C7 C16 H16 120.9 . . ?
C20 C16 C7 118.11(19) . . ?
C20 C16 H16 120.9 . . ?
C9 C17 H17 120.8 . . ?
C9 C17 C18 118.34(19) . . ?
C18 C17 H17 120.8 . . ?
O1 C18 C17 114.83(18) . . ?
O1 C18 C19 124.03(19) . . ?
C19 C18 C17 121.14(19) . . ?
C18 C19 H19 119.8 . . ?
C18 C19 C23 120.32(19) . . ?
C23 C19 H19 119.8 . . ?
C10 C20 H20 119.1 . . ?
C16 C20 C10 121.7(2) . . ?
C16 C20 H20 119.1 . . ?
C7 N22 H22 125.3 . . ?
C27 N22 C7 109.40(19) . . ?
C27 N22 H22 125.3 . . ?
C15 C23 C19 117.9(2) . . ?
C15 C23 H23 121.0 . . ?
C19 C23 H23 121.0 . . ?
C12 C24 H24 126.8 . . ?
C27 C24 C12 106.3(2) . . ?
C27 C24 H24 126.8 . . ?
N33 C25 H25A 108.7 . . ?
N33 C25 H25B 108.7 . . ?
N33 C25 C29 114.0(2) . . ?
H25A C25 H25B 107.6 . . ?
C29 C25 H25A 108.7 . . ?
C29 C25 H25B 108.7 . . ?
N22 C27 H27 125.0 . . ?
C24 C27 N22 109.9(2) . . ?
C24 C27 H27 125.0 . . ?
O1 C28 H28A 109.5 . . ?
O1 C28 H28B 109.5 . . ?
O1 C28 H28C 109.5 . . ?
H28A C28 H28B 109.5 . . ?
H28A C28 H28C 109.5 . . ?
H28B C28 H28C 109.5 . . ?
C1 C29 C25 119.9(3) . . ?
C1 C29 C2 118.4(3) . . ?
C2 C29 C25 121.6(3) . . ?
C29 C1 H1 119.6 . . ?
C29 C1 C3 120.8(4) . . ?
C3 C1 H1 119.6 . . ?
C29 C2 H2 119.8 . . ?
C29 C2 C4 120.5(4) . . ?
C4 C2 H2 119.8 . . ?
C1 C3 H3 120.5 . . ?
C5 C3 C1 119.0(4) . . ?
C5 C3 H3 120.5 . . ?
C2 C4 H4 119.7 . . ?
C5 C4 C2 120.6(5) . . ?
C5 C4 H4 119.7 . . ?
C3 C5 H5 119.7 . . ?
C4 C5 C3 120.7(4) . . ?
C4 C5 H5 119.7 . . ?
C6 O14 C30 118.31(16) . . ?
H14A N14 H14B 109.0 . . ?
C6 N14 H14A 109.1 . . ?
C6 N14 H14B 110.0 . . ?
C13 C6 O14 123.01(17) . . ?
N14 C6 C13 127.28(18) . . ?
N14 C6 O14 109.66(18) . . ?

loop_
_geom_bond_atom_site_label_1
_geom_bond_atom_site_label_2
_geom_bond_distance
_geom_bond_site_symmetry_2
_geom_bond_publ_flag
C30 C10 1.369(3) . ?
C30 C12 1.398(3) . ?
C30 O14 1.392(2) . ?
C31 C9 1.517(3) . ?
C31 C10 1.520(2) . ?
C31 C11 1.561(3) . ?
C31 C13 1.517(3) . ?
O32 C11 1.229(2) . ?
N33 C11 1.350(3) . ?
N33 C15 1.423(3) . ?
N33 C25 1.451(3) . ?
C7 C12 1.404(3) . ?
C7 C16 1.384(3) . ?
C7 N22 1.378(3) . ?
C8 C13 1.412(3) . ?
C8 N26 1.150(3) . ?
C9 C15 1.386(3) . ?
C9 C17 1.371(3) . ?
C10 C20 1.409(3) . ?
C12 C24 1.424(3) . ?
C13 C6 1.354(3) . ?
O1 C18 1.373(3) . ?
O1 C28 1.425(3) . ?
C15 C23 1.370(3) . ?
C16 H16 0.9300 . ?
C16 C20 1.380(3) . ?
C17 H17 0.9300 . ?
C17 C18 1.399(3) . ?
C18 C19 1.375(3) . ?
C19 H19 0.9300 . ?
C19 C23 1.397(3) . ?
C20 H20 0.9300 . ?
N22 H22 0.8600 . ?
N22 C27 1.363(4) . ?
C23 H23 0.9300 . ?
C24 H24 0.9300 . ?
C24 C27 1.362(3) . ?
C25 H25A 0.9700 . ?
C25 H25B 0.9700 . ?
C25 C29 1.510(3) . ?
C27 H27 0.9300 . ?
C28 H28A 0.9600 . ?
C28 H28B 0.9600 . ?
C28 H28C 0.9600 . ?
C29 C1 1.374(4) . ?
C29 C2 1.375(5) . ?
C1 H1 0.9300 . ?
C1 C3 1.391(5) . ?
C2 H2 0.9300 . ?
C2 C4 1.379(5) . ?
C3 H3 0.9300 . ?
C3 C5 1.370(7) . ?
C4 H4 0.9300 . ?
C4 C5 1.340(7) . ?
C5 H5 0.9300 . ?
O14 C6 1.355(2) . ?
N14 H14A 0.8631 . ?
N14 H14B 0.8638 . ?
N14 C6 1.345(3) . ?

loop_
_geom_torsion_atom_site_label_1
_geom_torsion_atom_site_label_2
_geom_torsion_atom_site_label_3
_geom_torsion_atom_site_label_4
_geom_torsion
_geom_torsion_site_symmetry_1
_geom_torsion_site_symmetry_2
_geom_torsion_site_symmetry_3
_geom_torsion_site_symmetry_4
_geom_torsion_publ_flag
C30 C10 C20 C16 1.3(3) . . . . ?
C30 C12 C24 C27 -178.8(2) . . . . ?
C30 O14 C6 C13 3.1(3) . . . . ?
C30 O14 C6 N14 -174.40(17) . . . . ?
C31 C9 C15 N33 0.8(2) . . . . ?
C31 C9 C15 C23 -178.21(18) . . . . ?
C31 C9 C17 C18 178.03(18) . . . . ?
C31 C10 C20 C16 -178.18(19) . . . . ?
C31 C13 C6 O14 3.4(3) . . . . ?
C31 C13 C6 N14 -179.6(2) . . . . ?
N33 C15 C23 C19 -179.0(2) . . . . ?
N33 C25 C29 C1 138.7(3) . . . . ?
N33 C25 C29 C2 -40.4(4) . . . . ?
C7 C12 C24 C27 -0.1(3) . . . . ?
C7 C16 C20 C10 -0.3(3) . . . . ?
C7 N22 C27 C24 -0.3(3) . . . . ?
C8 C13 C6 O14 176.05(19) . . . . ?
C8 C13 C6 N14 -6.9(3) . . . . ?
C9 C31 C10 C30 136.93(18) . . . . ?
C9 C31 C10 C20 -43.6(2) . . . . ?
C9 C31 C11 O32 -179.82(17) . . . . ?
C9 C31 C11 N33 -1.55(19) . . . . ?
C9 C31 C13 C8 50.5(2) . . . . ?
C9 C31 C13 C6 -136.84(19) . . . . ?
C9 C15 C23 C19 -0.1(3) . . . . ?
C9 C17 C18 O1 -179.74(18) . . . . ?
C9 C17 C18 C19 -0.3(3) . . . . ?
C10 C30 C12 C7 0.6(3) . . . . ?
C10 C30 C12 C24 179.2(2) . . . . ?
C10 C30 O14 C6 -3.1(3) . . . . ?
C10 C31 C9 C15 118.40(18) . . . . ?
C10 C31 C9 C17 -59.7(3) . . . . ?
C10 C31 C11 O32 60.0(2) . . . . ?
C10 C31 C11 N33 -121.73(17) . . . . ?
C10 C31 C13 C8 178.63(17) . . . . ?
C10 C31 C13 C6 -8.7(3) . . . . ?
C11 C31 C9 C15 0.39(19) . . . . ?
C11 C31 C9 C17 -177.76(19) . . . . ?
C11 C31 C10 C30 -110.8(2) . . . . ?
C11 C31 C10 C20 68.6(2) . . . . ?
C11 C31 C13 C8 -60.9(2) . . . . ?
C11 C31 C13 C6 111.8(2) . . . . ?
C11 N33 C15 C9 -2.0(2) . . . . ?
C11 N33 C15 C23 177.0(2) . . . . ?
C11 N33 C25 C29 123.5(2) . . . . ?
C12 C30 C10 C31 178.06(18) . . . . ?
C12 C30 C10 C20 -1.4(3) . . . . ?
C12 C30 O14 C6 175.61(18) . . . . ?
C12 C7 C16 C20 -0.5(3) . . . . ?
C12 C7 N22 C27 0.2(3) . . . . ?
C12 C24 C27 N22 0.2(3) . . . . ?
C13 C31 C9 C15 -115.56(18) . . . . ?
C13 C31 C9 C17 66.3(3) . . . . ?
C13 C31 C10 C30 8.5(2) . . . . ?
C13 C31 C10 C20 -172.06(18) . . . . ?
C13 C31 C11 O32 -59.9(2) . . . . ?
C13 C31 C11 N33 118.41(17) . . . . ?
O1 C18 C19 C23 179.7(2) . . . . ?
C15 N33 C11 C31 2.2(2) . . . . ?
C15 N33 C11 O32 -179.55(18) . . . . ?
C15 N33 C25 C29 -61.1(3) . . . . ?
C15 C9 C17 C18 0.0(3) . . . . ?
C16 C7 C12 C30 0.4(3) . . . . ?
C16 C7 C12 C24 -178.5(2) . . . . ?
C16 C7 N22 C27 178.5(2) . . . . ?
C17 C9 C15 N33 179.20(17) . . . . ?
C17 C9 C15 C23 0.1(3) . . . . ?
C17 C18 C19 C23 0.3(3) . . . . ?
C18 C19 C23 C15 -0.1(3) . . . . ?
N22 C7 C12 C30 178.91(18) . . . . ?
N22 C7 C12 C24 0.0(2) . . . . ?
N22 C7 C16 C20 -178.6(2) . . . . ?
C25 N33 C11 C31 178.0(2) . . . . ?
C25 N33 C11 O32 -3.7(3) . . . . ?
C25 N33 C15 C9 -177.9(2) . . . . ?
C25 N33 C15 C23 1.1(3) . . . . ?
C25 C29 C1 C3 178.9(3) . . . . ?
C25 C29 C2 C4 -179.8(4) . . . . ?
N26 C8 C13 C31 74(5) . . . . ?
N26 C8 C13 C6 -99(5) . . . . ?
C28 O1 C18 C17 -179.2(2) . . . . ?
C28 O1 C18 C19 1.3(3) . . . . ?
C29 C1 C3 C5 1.9(7) . . . . ?
C29 C2 C4 C5 -0.1(9) . . . . ?
C1 C29 C2 C4 1.1(6) . . . . ?
C1 C3 C5 C4 -0.8(9) . . . . ?
C2 C29 C1 C3 -2.0(5) . . . . ?
C2 C4 C5 C3 -0.1(10) . . . . ?
O14 C30 C10 C31 -3.3(3) . . . . ?
O14 C30 C10 C20 177.20(18) . . . . ?
O14 C30 C12 C7 -178.13(17) . . . . ?
O14 C30 C12 C24 0.5(3) . . . . ?
